data_4070881
loop_
_publ_author_name
'Wang, Yaping'
'Sturm, Thomas'
'Steurer, Marianne'
'Arion, Vladimir B.'
'Mereiter, Kurt'
'Spindler, Felix'
'Weissensteiner, Walter'

_publ_section_title
;
 Synthesis, Coordination Behavior, and Use in Asymmetric Hydrogenations of
 Walphos-Type Ligands
;
_journal_issue 6
_journal_name_full Organometallics
_journal_page_first 1119
_journal_paper_doi 10.1021/om701103d
_journal_volume 27
_journal_year 2008
_chemical_absolute_configuration ad
_chemical_formula_moiety 'C42 H36 Cl2 Fe P2 Pd,  C H Cl3'
_chemical_formula_sum 'C43 H37 Cl5 Fe P2 Pd'
_chemical_formula_weight 955.17
_chemical_name_common (R,Rp)-1d
_chemical_name_systematic
; 
 ? 
;
_space_group_IT_number 4
_symmetry_cell_setting monoclinic
_symmetry_space_group_name_Hall 'P 2yb'
_symmetry_space_group_name_H-M 'P 1 21 1'
_atom_sites_solution_hydrogens geom
_atom_sites_solution_primary direct
_atom_sites_solution_secondary difmap
_audit_creation_method SHELXL-97
_cell_angle_alpha 90.00
_cell_angle_beta 102.800(10)
_cell_angle_gamma 90.00
_cell_formula_units_Z 2
_cell_length_a 11.278(2)
_cell_length_b 14.443(3)
_cell_length_c 13.142(3)
_cell_measurement_reflns_used 988
_cell_measurement_temperature 297(2)
_cell_measurement_theta_max 30.0
_cell_measurement_theta_min 2.4
_cell_volume 2087.5(7)
_computing_cell_refinement 'Bruker SAINT'
_computing_data_collection 'Bruker SMART'
_computing_data_reduction 'Bruker SAINT, SADABS, XPREP'
_computing_molecular_graphics 'Bruker SHELXTL'
_computing_publication_material 'Bruker SHELXTL'
_computing_structure_refinement 'SHELXL-97 (Sheldrick, 1997)'
_computing_structure_solution 'SHELXS-97 (Sheldrick, 1997)'
_diffrn_ambient_temperature 297(2)
_diffrn_measured_fraction_theta_full 0.994
_diffrn_measured_fraction_theta_max 0.994
_diffrn_measurement_device_type 'CCD area detector'
_diffrn_measurement_method 'phi and omega scans'
_diffrn_radiation_monochromator graphite
_diffrn_radiation_source 'fine-focus sealed tube'
_diffrn_radiation_type MoK\a
_diffrn_radiation_wavelength 0.71073
_diffrn_reflns_av_R_equivalents 0.0210
_diffrn_reflns_av_sigmaI/netI 0.0162
_diffrn_reflns_limit_h_max 15
_diffrn_reflns_limit_h_min -15
_diffrn_reflns_limit_k_max 20
_diffrn_reflns_limit_k_min -20
_diffrn_reflns_limit_l_max 18
_diffrn_reflns_limit_l_min -18
_diffrn_reflns_number 38247
_diffrn_reflns_theta_full 29.99
_diffrn_reflns_theta_max 29.99
_diffrn_reflns_theta_min 2.12
_diffrn_standards_decay_% 0
_exptl_absorpt_coefficient_mu 1.205
_exptl_absorpt_correction_T_max 0.71
_exptl_absorpt_correction_T_min 0.58
_exptl_absorpt_correction_type multi-scan
_exptl_absorpt_process_details 'program SADABS'
_exptl_crystal_colour orange
_exptl_crystal_density_diffrn 1.520
_exptl_crystal_density_method 'not measured'
_exptl_crystal_description prism
_exptl_crystal_F_000 964
_exptl_crystal_size_max 0.58
_exptl_crystal_size_mid 0.34
_exptl_crystal_size_min 0.28
_refine_diff_density_max 0.549
_refine_diff_density_min -0.552
_refine_diff_density_rms 0.048
_refine_ls_abs_structure_details 'Flack H D (1983), Acta Cryst. A39, 876-881'
_refine_ls_abs_structure_Flack -0.017(10)
_refine_ls_extinction_coef 0.0049(3)
_refine_ls_extinction_expression Fc^*^=kFc[1+0.001xFc^2^\l^3^/sin(2\q)]^-1/4^
_refine_ls_extinction_method SHELXL
_refine_ls_goodness_of_fit_ref 1.027
_refine_ls_hydrogen_treatment constr
_refine_ls_matrix_type full
_refine_ls_number_parameters 481
_refine_ls_number_reflns 12031
_refine_ls_number_restraints 7
_refine_ls_restrained_S_all 1.028
_refine_ls_R_factor_all 0.0255
_refine_ls_R_factor_gt 0.0237
_refine_ls_shift/su_max 0.001
_refine_ls_shift/su_mean 0.000
_refine_ls_structure_factor_coef Fsqd
_refine_ls_weighting_details 'calc w=1/[\s^2^(Fo^2^)+(0.0353P)^2^+0.4983P] where P=(Fo^2^+2Fc^2^)/3'
_refine_ls_weighting_scheme calc
_refine_ls_wR_factor_gt 0.0611
_refine_ls_wR_factor_ref 0.0626
_reflns_number_gt 11502
_reflns_number_total 12031
_reflns_threshold_expression >2sigma(I)
_cod_data_source_file om701103d-file001.cif
_cod_data_source_block RRp-1d
_cod_depositor_comments
;
The following automatic conversions were performed:

'_symmetry_cell_setting' value 'Monoclinic' changed to 'monoclinic'
according to /home/saulius/struct/CIF-dictionaries/cif_core.dic
dictionary named 'cif_core.dic' version 2.4.1 from 2010-06-29.

Automatic conversion script
Id: cif_fix_values 1715 2011-07-08 13:25:40Z adriana 
;
_cod_original_sg_symbol_H-M P2(1)
_cod_database_code 4070881

loop_
_symmetry_equiv_pos_as_xyz
'x, y, z'
'-x, y+1/2, -z'

loop_
_atom_site_label
_atom_site_type_symbol
_atom_site_fract_x
_atom_site_fract_y
_atom_site_fract_z
_atom_site_U_iso_or_equiv
_atom_site_adp_type
_atom_site_occupancy
_atom_site_symmetry_multiplicity
_atom_site_calc_flag
_atom_site_refinement_flags
_atom_site_disorder_assembly
_atom_site_disorder_group
Pd1 Pd 0.413272(10) 0.500002(8) 0.344497(9) 0.02895(4) Uani 1 1 d . . .
Fe1 Fe 0.07263(3) 0.78080(2) 0.25057(2) 0.04176(7) Uani 1 1 d . . .
Cl1 Cl 0.56755(4) 0.48783(4) 0.49721(4) 0.04320(12) Uani 1 1 d . . .
Cl2 Cl 0.56304(5) 0.47618(4) 0.24900(4) 0.04817(13) Uani 1 1 d . . .
P1 P 0.28426(3) 0.50218(4) 0.45571(3) 0.02896(7) Uani 1 1 d . . .
P2 P 0.27267(3) 0.49956(5) 0.19138(3) 0.03055(7) Uani 1 1 d . . .
C1 C 0.12925(17) 0.66427(13) 0.34064(15) 0.0329(3) Uani 1 1 d . . .
C2 C 0.16588(16) 0.65836(13) 0.24345(15) 0.0335(3) Uani 1 1 d . . .
C3 C 0.24036(19) 0.73733(14) 0.23626(18) 0.0413(4) Uani 1 1 d . . .
H3 H 0.2763 0.7512 0.1809 0.050 Uiso 1 1 calc R . .
C4 C 0.2498(2) 0.79056(15) 0.3280(2) 0.0474(5) Uani 1 1 d . . .
H4 H 0.2942 0.8450 0.3437 0.057 Uiso 1 1 calc R . .
C5 C 0.1805(2) 0.74714(15) 0.39185(17) 0.0426(4) Uani 1 1 d . . .
H5 H 0.1701 0.7687 0.4560 0.051 Uiso 1 1 calc R . .
C6 C -0.1084(3) 0.7875(3) 0.1811(4) 0.0926(13) Uani 1 1 d . . .
H6 H -0.1614 0.7374 0.1676 0.111 Uiso 1 1 calc R . .
C7 C -0.0368(5) 0.8224(4) 0.1144(3) 0.119(2) Uani 1 1 d . . .
H7 H -0.0326 0.8003 0.0488 0.142 Uiso 1 1 calc R . .
C8 C 0.0282(4) 0.8996(3) 0.1695(5) 0.1102(19) Uani 1 1 d . . .
H8 H 0.0838 0.9376 0.1468 0.132 Uiso 1 1 calc R . .
C9 C -0.0080(4) 0.9059(2) 0.2622(4) 0.0866(11) Uani 1 1 d . . .
H9 H 0.0187 0.9502 0.3135 0.104 Uiso 1 1 calc R . .
C10 C -0.0863(3) 0.8395(3) 0.2672(3) 0.0802(11) Uani 1 1 d . . .
H10 H -0.1219 0.8300 0.3238 0.096 Uiso 1 1 calc R . .
C11 C 0.05915(17) 0.58997(14) 0.37805(15) 0.0344(4) Uani 1 1 d . . .
C12 C -0.0651(2) 0.59802(19) 0.3700(2) 0.0510(5) Uani 1 1 d . . .
H12 H -0.1033 0.6535 0.3466 0.061 Uiso 1 1 calc R . .
C13 C -0.1334(2) 0.5265(2) 0.3955(2) 0.0622(7) Uani 1 1 d . . .
H13 H -0.2165 0.5340 0.3902 0.075 Uiso 1 1 calc R . .
C14 C -0.0777(2) 0.4432(2) 0.4290(2) 0.0608(7) Uani 1 1 d . . .
H14 H -0.1239 0.3935 0.4432 0.073 Uiso 1 1 calc R . .
C15 C 0.0472(2) 0.43365(16) 0.44141(19) 0.0455(5) Uani 1 1 d . . .
H15 H 0.0844 0.3781 0.4661 0.055 Uiso 1 1 calc R . .
C16 C 0.11746(14) 0.50633(16) 0.41737(13) 0.0327(3) Uani 1 1 d . . .
C17 C 0.13671(17) 0.57685(14) 0.17271(15) 0.0349(4) Uani 1 1 d . . .
H17 H 0.0739 0.5418 0.1971 0.042 Uiso 1 1 calc R . .
C18 C 0.0834(2) 0.6000(2) 0.05791(18) 0.0533(6) Uani 1 1 d . . .
H18A H 0.0675 0.5437 0.0184 0.080 Uiso 1 1 calc R . .
H18B H 0.1403 0.6370 0.0312 0.080 Uiso 1 1 calc R . .
H18C H 0.0089 0.6338 0.0522 0.080 Uiso 1 1 calc R . .
C19 C 0.31604(18) 0.39336(14) 0.52695(17) 0.0342(4) Uani 1 1 d . . .
C20 C 0.2938(2) 0.31076(15) 0.4720(2) 0.0466(5) Uani 1 1 d . . .
H20 H 0.2605 0.3118 0.4006 0.056 Uiso 1 1 calc R . .
C21 C 0.3208(3) 0.22659(17) 0.5231(2) 0.0572(6) Uani 1 1 d . . .
H21 H 0.3049 0.1714 0.4861 0.069 Uiso 1 1 calc R . .
C22 C 0.3713(3) 0.22505(19) 0.6287(3) 0.0607(7) Uani 1 1 d . . .
H22 H 0.3878 0.1688 0.6634 0.073 Uiso 1 1 calc R . .
C23 C 0.3972(3) 0.3065(2) 0.6824(2) 0.0587(7) Uani 1 1 d . . .
H23 H 0.4342 0.3051 0.7530 0.070 Uiso 1 1 calc R . .
C24 C 0.3688(2) 0.39112(16) 0.63267(17) 0.0441(4) Uani 1 1 d . . .
H24 H 0.3850 0.4460 0.6702 0.053 Uiso 1 1 calc R . .
C25 C 0.3096(2) 0.59555(14) 0.55142(16) 0.0353(4) Uani 1 1 d . . .
C26 C 0.2291(2) 0.60487(17) 0.61807(18) 0.0464(5) Uani 1 1 d . . .
H26 H 0.1701 0.5601 0.6189 0.056 Uiso 1 1 calc R . .
C27 C 0.2384(3) 0.6818(2) 0.6831(2) 0.0619(7) Uani 1 1 d . . .
H27 H 0.1854 0.6883 0.7277 0.074 Uiso 1 1 calc R . .
C28 C 0.3249(3) 0.74791(19) 0.6820(2) 0.0645(8) Uani 1 1 d . . .
H28 H 0.3293 0.7997 0.7248 0.077 Uiso 1 1 calc R . .
C29 C 0.4048(3) 0.73830(18) 0.6183(2) 0.0591(6) Uani 1 1 d . . .
H29 H 0.4645 0.7830 0.6193 0.071 Uiso 1 1 calc R . .
C30 C 0.3980(2) 0.66266(15) 0.55211(19) 0.0448(5) Uani 1 1 d . . .
H30 H 0.4523 0.6569 0.5085 0.054 Uiso 1 1 calc R . .
C31 C 0.2180(2) 0.38029(15) 0.17509(17) 0.0420(4) Uani 1 1 d . . .
C32 C 0.3051(3) 0.31250(19) 0.1721(3) 0.0729(9) Uani 1 1 d . . .
H32 H 0.3843 0.3291 0.1702 0.087 Uiso 1 1 calc R . .
C33 C 0.2720(4) 0.2198(2) 0.1719(4) 0.0974(14) Uani 1 1 d . . .
H33 H 0.3300 0.1743 0.1706 0.117 Uiso 1 1 calc R . .
C34 C 0.1565(4) 0.1943(2) 0.1736(3) 0.0867(11) Uani 1 1 d . . .
H34 H 0.1355 0.1320 0.1724 0.104 Uiso 1 1 calc R . .
C35 C 0.0721(3) 0.2603(2) 0.1772(3) 0.0740(9) Uani 1 1 d . . .
H35 H -0.0066 0.2428 0.1795 0.089 Uiso 1 1 calc R . .
C36 C 0.1016(3) 0.35443(18) 0.1773(2) 0.0540(6) Uani 1 1 d . . .
H36 H 0.0426 0.3991 0.1789 0.065 Uiso 1 1 calc R . .
C37 C 0.33195(19) 0.52629(17) 0.07659(16) 0.0438(5) Uani 1 1 d . . .
C38 C 0.4042(2) 0.6036(2) 0.0777(2) 0.0543(6) Uani 1 1 d . . .
H38 H 0.4285 0.6383 0.1383 0.065 Uiso 1 1 calc R . .
C39 C 0.4403(3) 0.6292(3) -0.0140(3) 0.0779(10) Uani 1 1 d . . .
H39 H 0.4888 0.6813 -0.0141 0.093 Uiso 1 1 calc R . .
C40 C 0.4047(3) 0.5783(4) -0.1028(3) 0.0899(13) Uani 1 1 d . . .
H40 H 0.4286 0.5961 -0.1633 0.108 Uiso 1 1 calc R . .
C41 C 0.3342(3) 0.5011(5) -0.1037(2) 0.0911(12) Uani 1 1 d . . .
H41 H 0.3111 0.4664 -0.1645 0.109 Uiso 1 1 calc R . .
C42 C 0.2972(2) 0.4746(2) -0.01448(19) 0.0635(8) Uani 1 1 d . . .
H42 H 0.2490 0.4222 -0.0154 0.076 Uiso 1 1 calc R . .
C43 C 0.6825(3) 0.4499(3) 0.0240(3) 0.0808(10) Uani 1 1 d D A 1
H43 H 0.6049 0.4628 0.0430 0.097 Uiso 1 1 d R A 1
Cl3 Cl 0.78384(17) 0.53197(15) 0.0773(2) 0.1518(10) Uani 0.872(4) 1 d P A 1
Cl4 Cl 0.66015(16) 0.45718(13) -0.11612(13) 0.1160(6) Uani 0.872(4) 1 d P A 1
Cl5 Cl 0.7251(3) 0.33889(13) 0.0599(2) 0.1702(12) Uani 0.872(4) 1 d P A 1
Cl3' Cl 0.7556(13) 0.5348(10) -0.0118(13) 0.156(4) Uiso 0.128(4) 1 d PD A 2
Cl4' Cl 0.6168(15) 0.3940(10) -0.0797(11) 0.156(4) Uiso 0.128(4) 1 d PD A 2
Cl5' Cl 0.7750(14) 0.3828(11) 0.1013(12) 0.156(4) Uiso 0.128(4) 1 d PD A 2

loop_
_atom_site_aniso_label
_atom_site_aniso_U_11
_atom_site_aniso_U_22
_atom_site_aniso_U_33
_atom_site_aniso_U_23
_atom_site_aniso_U_13
_atom_site_aniso_U_12
Pd1 0.02671(5) 0.02773(5) 0.03239(6) -0.00002(6) 0.00647(4) -0.00033(6)
Fe1 0.04600(16) 0.03509(14) 0.04559(15) 0.00855(12) 0.01314(12) 0.01205(12)
Cl1 0.03403(19) 0.0485(3) 0.0433(2) 0.0051(2) 0.00048(16) 0.0002(2)
Cl2 0.0344(2) 0.0648(4) 0.0482(3) 0.0025(2) 0.01536(19) 0.00751(19)
P1 0.03059(16) 0.02581(16) 0.03072(17) 0.0011(2) 0.00729(13) 0.0000(2)
P2 0.03107(17) 0.03117(18) 0.02962(17) -0.0034(2) 0.00718(13) -0.0006(2)
C1 0.0316(8) 0.0308(8) 0.0362(9) 0.0027(7) 0.0072(7) 0.0053(6)
C2 0.0304(8) 0.0318(8) 0.0389(9) 0.0048(7) 0.0090(7) 0.0036(6)
C3 0.0405(10) 0.0339(9) 0.0519(11) 0.0067(8) 0.0151(8) 0.0013(8)
C4 0.0526(12) 0.0289(9) 0.0601(13) 0.0004(9) 0.0112(10) -0.0030(8)
C5 0.0537(12) 0.0332(9) 0.0400(10) -0.0014(8) 0.0088(9) 0.0068(8)
C6 0.068(2) 0.068(2) 0.120(3) 0.014(2) -0.026(2) 0.0212(17)
C7 0.158(4) 0.148(4) 0.0448(15) 0.024(2) 0.012(2) 0.118(4)
C8 0.089(3) 0.083(3) 0.170(5) 0.086(3) 0.054(3) 0.043(2)
C9 0.090(3) 0.0525(17) 0.110(3) 0.0000(18) 0.007(2) 0.0350(18)
C10 0.068(2) 0.093(3) 0.083(2) 0.017(2) 0.0242(17) 0.043(2)
C11 0.0328(9) 0.0360(9) 0.0345(9) 0.0033(7) 0.0078(7) 0.0017(7)
C12 0.0352(10) 0.0552(14) 0.0636(14) 0.0138(11) 0.0127(9) 0.0064(9)
C13 0.0341(10) 0.073(2) 0.0803(18) 0.0199(14) 0.0153(11) -0.0021(10)
C14 0.0407(12) 0.0654(17) 0.0753(18) 0.0200(14) 0.0107(11) -0.0159(11)
C15 0.0415(11) 0.0422(11) 0.0523(12) 0.0097(9) 0.0094(9) -0.0064(8)
C16 0.0313(7) 0.0343(8) 0.0331(7) 0.0021(8) 0.0087(5) -0.0010(8)
C17 0.0294(8) 0.0396(9) 0.0350(9) -0.0015(7) 0.0060(7) 0.0020(7)
C18 0.0470(12) 0.0683(16) 0.0393(11) -0.0007(10) -0.0020(9) 0.0147(11)
C19 0.0341(9) 0.0283(8) 0.0418(10) 0.0069(7) 0.0119(7) 0.0009(7)
C20 0.0563(13) 0.0316(9) 0.0521(12) -0.0008(8) 0.0129(10) 0.0034(9)
C21 0.0645(15) 0.0289(10) 0.0807(18) 0.0056(11) 0.0218(13) 0.0062(10)
C22 0.0544(14) 0.0435(13) 0.088(2) 0.0290(13) 0.0238(13) 0.0132(11)
C23 0.0616(15) 0.0593(15) 0.0543(14) 0.0248(12) 0.0107(11) 0.0137(12)
C24 0.0504(12) 0.0396(10) 0.0424(10) 0.0086(8) 0.0106(9) 0.0041(9)
C25 0.0401(10) 0.0281(8) 0.0365(9) 0.0003(7) 0.0055(7) 0.0033(7)
C26 0.0539(12) 0.0453(12) 0.0418(11) -0.0057(9) 0.0146(9) 0.0018(9)
C27 0.0775(18) 0.0614(16) 0.0497(13) -0.0148(12) 0.0200(12) 0.0070(14)
C28 0.085(2) 0.0469(14) 0.0564(15) -0.0226(12) 0.0052(14) 0.0057(13)
C29 0.0674(16) 0.0386(12) 0.0658(16) -0.0123(11) 0.0028(12) -0.0097(11)
C30 0.0471(11) 0.0360(10) 0.0502(12) -0.0037(9) 0.0083(9) -0.0022(8)
C31 0.0498(11) 0.0341(9) 0.0395(10) -0.0059(8) 0.0042(8) -0.0042(8)
C32 0.0606(16) 0.0398(13) 0.116(3) -0.0202(15) 0.0157(17) -0.0003(11)
C33 0.093(3) 0.0381(14) 0.152(4) -0.0232(19) 0.010(3) 0.0014(15)
C34 0.109(3) 0.0380(14) 0.108(3) -0.0074(16) 0.014(2) -0.0156(16)
C35 0.083(2) 0.0566(17) 0.085(2) -0.0071(15) 0.0228(17) -0.0311(15)
C36 0.0577(14) 0.0437(12) 0.0621(15) -0.0048(11) 0.0168(11) -0.0107(10)
C37 0.0383(9) 0.0593(14) 0.0366(9) 0.0033(8) 0.0140(7) 0.0048(8)
C38 0.0516(13) 0.0549(14) 0.0609(14) 0.0147(11) 0.0219(11) 0.0073(11)
C39 0.0604(17) 0.085(2) 0.097(3) 0.046(2) 0.0374(17) 0.0153(16)
C40 0.069(2) 0.155(4) 0.0520(17) 0.036(2) 0.0289(15) 0.024(2)
C41 0.0721(17) 0.167(4) 0.0386(11) -0.007(2) 0.0209(11) 0.005(3)
C42 0.0491(12) 0.103(3) 0.0406(11) -0.0122(12) 0.0145(9) -0.0031(13)
C43 0.077(2) 0.070(2) 0.109(3) -0.0040(19) 0.050(2) -0.0032(17)
Cl3 0.1109(11) 0.1553(18) 0.197(2) -0.0530(15) 0.0516(12) -0.0627(11)
Cl4 0.1271(12) 0.1192(12) 0.1137(11) 0.0037(8) 0.0526(9) 0.0381(9)
Cl5 0.296(3) 0.0764(9) 0.176(2) 0.0334(11) 0.134(2) 0.0351(14)

loop_
_atom_type_symbol
_atom_type_description
_atom_type_scat_dispersion_real
_atom_type_scat_dispersion_imag
_atom_type_scat_source
C C 0.0033 0.0016 'International Tables Vol C Tables 4.2.6.8 and 6.1.1.4'
H H 0.0000 0.0000 'International Tables Vol C Tables 4.2.6.8 and 6.1.1.4'
P P 0.1023 0.0942 'International Tables Vol C Tables 4.2.6.8 and 6.1.1.4'
Cl Cl 0.1484 0.1585 'International Tables Vol C Tables 4.2.6.8 and 6.1.1.4'
Fe Fe 0.3463 0.8444 'International Tables Vol C Tables 4.2.6.8 and 6.1.1.4'
Pd Pd -0.9988 1.0072 'International Tables Vol C Tables 4.2.6.8 and 6.1.1.4'

loop_
_geom_angle_atom_site_label_1
_geom_angle_atom_site_label_2
_geom_angle_atom_site_label_3
_geom_angle
P2 Pd1 P1 98.55(2)
P2 Pd1 Cl2 88.26(2)
P1 Pd1 Cl2 169.77(2)
P2 Pd1 Cl1 174.44(2)
P1 Pd1 Cl1 84.87(2)
Cl2 Pd1 Cl1 87.78(3)
C8 Fe1 C7 41.6(2)
C8 Fe1 C4 107.77(17)
C7 Fe1 C4 139.4(2)
C8 Fe1 C10 65.34(17)
C7 Fe1 C10 66.00(16)
C4 Fe1 C10 134.96(15)
C8 Fe1 C5 135.2(2)
C7 Fe1 C5 176.17(15)
C4 Fe1 C5 40.60(10)
C10 Fe1 C5 111.27(13)
C8 Fe1 C3 109.78(14)
C7 Fe1 C3 113.92(15)
C4 Fe1 C3 40.56(9)
C10 Fe1 C3 173.23(15)
C5 Fe1 C3 68.44(9)
C8 Fe1 C9 39.4(2)
C7 Fe1 C9 67.02(17)
C4 Fe1 C9 107.76(14)
C10 Fe1 C9 37.60(17)
C5 Fe1 C9 109.16(14)
C3 Fe1 C9 135.69(15)
C8 Fe1 C6 67.61(19)
C7 Fe1 C6 40.5(2)
C4 Fe1 C6 172.51(15)
C10 Fe1 C6 38.16(17)
C5 Fe1 C6 138.78(16)
C3 Fe1 C6 145.81(16)
C9 Fe1 C6 64.86(17)
C8 Fe1 C2 140.31(17)
C7 Fe1 C2 115.44(14)
C4 Fe1 C2 68.26(8)
C10 Fe1 C2 145.90(14)
C5 Fe1 C2 68.36(8)
C3 Fe1 C2 40.76(8)
C9 Fe1 C2 175.97(14)
C6 Fe1 C2 119.14(13)
C8 Fe1 C1 175.6(2)
C7 Fe1 C1 142.6(2)
C4 Fe1 C1 68.12(8)
C10 Fe1 C1 116.30(13)
C5 Fe1 C1 40.68(8)
C3 Fe1 C1 68.21(8)
C9 Fe1 C1 139.50(15)
C6 Fe1 C1 116.32(13)
C2 Fe1 C1 40.34(7)
C25 P1 C19 107.48(10)
C25 P1 C16 99.19(10)
C19 P1 C16 103.99(10)
C25 P1 Pd1 115.32(7)
C19 P1 Pd1 103.68(7)
C16 P1 Pd1 125.78(5)
C37 P2 C31 106.22(11)
C37 P2 C17 101.87(10)
C31 P2 C17 107.58(10)
C37 P2 Pd1 114.91(7)
C31 P2 Pd1 104.96(7)
C17 P2 Pd1 120.44(6)
C2 C1 C5 107.68(17)
C2 C1 C11 122.33(17)
C5 C1 C11 129.80(18)
C2 C1 Fe1 69.64(11)
C5 C1 Fe1 68.35(11)
C11 C1 Fe1 131.14(13)
C1 C2 C3 107.53(18)
C1 C2 C17 122.47(17)
C3 C2 C17 129.75(18)
C1 C2 Fe1 70.02(10)
C3 C2 Fe1 68.52(11)
C17 C2 Fe1 131.19(13)
C4 C3 C2 108.15(19)
C4 C3 Fe1 69.55(13)
C2 C3 Fe1 70.72(11)
C4 C3 H3 125.9
C2 C3 H3 125.9
Fe1 C3 H3 125.4
C3 C4 C5 108.53(19)
C3 C4 Fe1 69.89(13)
C5 C4 Fe1 69.85(14)
C3 C4 H4 125.7
C5 C4 H4 125.7
Fe1 C4 H4 126.1
C4 C5 C1 108.09(19)
C4 C5 Fe1 69.56(13)
C1 C5 Fe1 70.97(12)
C4 C5 H5 126.0
C1 C5 H5 126.0
Fe1 C5 H5 125.1
C10 C6 C7 107.5(4)
C10 C6 Fe1 70.6(2)
C7 C6 Fe1 69.0(2)
C10 C6 H6 126.3
C7 C6 H6 126.3
Fe1 C6 H6 125.7
C6 C7 C8 105.3(4)
C6 C7 Fe1 70.47(18)
C8 C7 Fe1 69.1(2)
C6 C7 H7 127.4
C8 C7 H7 127.4
Fe1 C7 H7 124.7
C9 C8 C7 106.2(4)
C9 C8 Fe1 71.10(19)
C7 C8 Fe1 69.33(19)
C9 C8 H8 126.9
C7 C8 H8 126.9
Fe1 C8 H8 124.3
C10 C9 C8 109.4(4)
C10 C9 Fe1 70.97(19)
C8 C9 Fe1 69.5(2)
C10 C9 H9 125.3
C8 C9 H9 125.3
Fe1 C9 H9 125.8
C9 C10 C6 111.7(4)
C9 C10 Fe1 71.4(2)
C6 C10 Fe1 71.2(2)
C9 C10 H10 124.2
C6 C10 H10 124.2
Fe1 C10 H10 124.7
C12 C11 C16 118.61(19)
C12 C11 C1 121.27(18)
C16 C11 C1 120.02(16)
C13 C12 C11 122.0(2)
C13 C12 H12 119.0
C11 C12 H12 119.0
C12 C13 C14 119.4(2)
C12 C13 H13 120.3
C14 C13 H13 120.3
C13 C14 C15 120.1(2)
C13 C14 H14 120.0
C15 C14 H14 120.0
C14 C15 C16 120.8(2)
C14 C15 H15 119.6
C16 C15 H15 119.6
C15 C16 C11 118.92(17)
C15 C16 P1 120.83(16)
C11 C16 P1 119.48(15)
C2 C17 C18 115.22(18)
C2 C17 P2 109.19(13)
C18 C17 P2 113.03(15)
C2 C17 H17 106.2
C18 C17 H17 106.2
P2 C17 H17 106.2
C17 C18 H18A 109.5
C17 C18 H18B 109.5
H18A C18 H18B 109.5
C17 C18 H18C 109.5
H18A C18 H18C 109.5
H18B C18 H18C 109.5
C24 C19 C20 119.3(2)
C24 C19 P1 121.79(16)
C20 C19 P1 118.76(17)
C19 C20 C21 120.4(2)
C19 C20 H20 119.8
C21 C20 H20 119.8
C22 C21 C20 119.9(2)
C22 C21 H21 120.1
C20 C21 H21 120.1
C23 C22 C21 119.9(2)
C23 C22 H22 120.0
C21 C22 H22 120.0
C22 C23 C24 120.8(3)
C22 C23 H23 119.6
C24 C23 H23 119.6
C19 C24 C23 119.7(2)
C19 C24 H24 120.2
C23 C24 H24 120.2
C30 C25 C26 119.5(2)
C30 C25 P1 121.55(17)
C26 C25 P1 118.57(17)
C27 C26 C25 119.3(2)
C27 C26 H26 120.3
C25 C26 H26 120.3
C28 C27 C26 120.5(3)
C28 C27 H27 119.7
C26 C27 H27 119.7
C29 C28 C27 120.3(2)
C29 C28 H28 119.8
C27 C28 H28 119.8
C28 C29 C30 120.8(3)
C28 C29 H29 119.6
C30 C29 H29 119.6
C29 C30 C25 119.5(2)
C29 C30 H30 120.2
C25 C30 H30 120.2
C36 C31 C32 119.6(2)
C36 C31 P2 123.68(18)
C32 C31 P2 116.34(19)
C33 C32 C31 119.0(3)
C33 C32 H32 120.5
C31 C32 H32 120.5
C34 C33 C32 121.3(4)
C34 C33 H33 119.4
C32 C33 H33 119.4
C35 C34 C33 119.6(3)
C35 C34 H34 120.2
C33 C34 H34 120.2
C34 C35 C36 121.0(3)
C34 C35 H35 119.5
C36 C35 H35 119.5
C31 C36 C35 119.5(3)
C31 C36 H36 120.2
C35 C36 H36 120.2
C38 C37 C42 119.7(2)
C38 C37 P2 119.13(18)
C42 C37 P2 120.90(19)
C37 C38 C39 119.1(3)
C37 C38 H38 120.4
C39 C38 H38 120.4
C40 C39 C38 120.4(3)
C40 C39 H39 119.8
C38 C39 H39 119.8
C39 C40 C41 120.5(3)
C39 C40 H40 119.7
C41 C40 H40 119.7
C40 C41 C42 120.2(4)
C40 C41 H41 119.9
C42 C41 H41 119.9
C41 C42 C37 120.0(3)
C41 C42 H42 120.0
C37 C42 H42 120.0
Cl3 C43 Cl5 114.9(3)
Cl3 C43 Cl4 108.1(2)
Cl5 C43 Cl4 107.7(2)
Cl3 C43 H43 108.7
Cl5 C43 H43 108.7
Cl4 C43 H43 108.6

loop_
_geom_bond_atom_site_label_1
_geom_bond_atom_site_label_2
_geom_bond_distance
Pd1 P2 2.2693(6)
Pd1 P1 2.2796(5)
Pd1 Cl2 2.3422(6)
Pd1 Cl1 2.3535(6)
Fe1 C8 2.024(3)
Fe1 C7 2.027(3)
Fe1 C4 2.036(3)
Fe1 C10 2.038(3)
Fe1 C5 2.040(2)
Fe1 C3 2.041(2)
Fe1 C9 2.044(3)
Fe1 C6 2.046(3)
Fe1 C2 2.0702(19)
Fe1 C1 2.0751(18)
P1 C25 1.823(2)
P1 C19 1.824(2)
P1 C16 1.8375(17)
P2 C37 1.822(2)
P2 C31 1.826(2)
P2 C17 1.868(2)
C1 C2 1.429(3)
C1 C5 1.431(3)
C1 C11 1.480(3)
C2 C3 1.432(3)
C2 C17 1.491(3)
C3 C4 1.413(3)
C3 H3 0.9300
C4 C5 1.414(3)
C4 H4 0.9300
C5 H5 0.9300
C6 C10 1.335(6)
C6 C7 1.410(7)
C6 H6 0.9300
C7 C8 1.439(8)
C7 H7 0.9300
C8 C9 1.371(7)
C8 H8 0.9300
C9 C10 1.316(6)
C9 H9 0.9300
C10 H10 0.9300
C11 C12 1.386(3)
C11 C16 1.417(3)
C12 C13 1.374(4)
C12 H12 0.9300
C13 C14 1.384(4)
C13 H13 0.9300
C14 C15 1.388(4)
C14 H14 0.9300
C15 C16 1.393(3)
C15 H15 0.9300
C17 C18 1.532(3)
C17 H17 0.9800
C18 H18A 0.9600
C18 H18B 0.9600
C18 H18C 0.9600
C19 C24 1.385(3)
C19 C20 1.388(3)
C20 C21 1.389(3)
C20 H20 0.9300
C21 C22 1.379(5)
C21 H21 0.9300
C22 C23 1.369(5)
C22 H22 0.9300
C23 C24 1.390(3)
C23 H23 0.9300
C24 H24 0.9300
C25 C30 1.389(3)
C25 C26 1.401(3)
C26 C27 1.392(3)
C26 H26 0.9300
C27 C28 1.367(5)
C27 H27 0.9300
C28 C29 1.366(5)
C28 H28 0.9300
C29 C30 1.388(3)
C29 H29 0.9300
C30 H30 0.9300
C31 C36 1.371(3)
C31 C32 1.394(4)
C32 C33 1.390(4)
C32 H32 0.9300
C33 C34 1.358(6)
C33 H33 0.9300
C34 C35 1.355(5)
C34 H34 0.9300
C35 C36 1.399(4)
C35 H35 0.9300
C36 H36 0.9300
C37 C38 1.381(4)
C37 C42 1.391(3)
C38 C39 1.404(4)
C38 H38 0.9300
C39 C40 1.363(6)
C39 H39 0.9300
C40 C41 1.367(7)
C40 H40 0.9300
C41 C42 1.383(4)
C41 H41 0.9300
C42 H42 0.9300
C43 Cl3 1.688(4)
C43 Cl5 1.710(4)
C43 Cl4 1.805(4)
C43 H43 0.9801

loop_
_geom_torsion_atom_site_label_1
_geom_torsion_atom_site_label_2
_geom_torsion_atom_site_label_3
_geom_torsion_atom_site_label_4
_geom_torsion
P2 Pd1 P1 C25 -125.76(8)
Cl2 Pd1 P1 C25 102.94(14)
Cl1 Pd1 P1 C25 58.66(8)
P2 Pd1 P1 C19 117.04(7)
Cl2 Pd1 P1 C19 -14.26(14)
Cl1 Pd1 P1 C19 -58.54(7)
P2 Pd1 P1 C16 -1.78(10)
Cl2 Pd1 P1 C16 -133.08(14)
Cl1 Pd1 P1 C16 -177.36(10)
P1 Pd1 P2 C37 165.63(9)
Cl2 Pd1 P2 C37 -22.04(9)
P1 Pd1 P2 C31 -78.08(8)
Cl2 Pd1 P2 C31 94.24(8)
P1 Pd1 P2 C17 43.23(8)
Cl2 Pd1 P2 C17 -144.44(8)
C4 Fe1 C1 C2 -81.73(13)
C10 Fe1 C1 C2 147.65(18)
C5 Fe1 C1 C2 -119.72(17)
C3 Fe1 C1 C2 -37.88(12)
C9 Fe1 C1 C2 -173.8(2)
C6 Fe1 C1 C2 104.88(19)
C7 Fe1 C1 C5 -176.8(3)
C4 Fe1 C1 C5 37.99(13)
C10 Fe1 C1 C5 -92.62(19)
C3 Fe1 C1 C5 81.85(14)
C9 Fe1 C1 C5 -54.1(3)
C6 Fe1 C1 C5 -135.4(2)
C2 Fe1 C1 C5 119.72(17)
C7 Fe1 C1 C11 -52.3(3)
C4 Fe1 C1 C11 162.6(2)
C10 Fe1 C1 C11 32.0(2)
C5 Fe1 C1 C11 124.6(2)
C3 Fe1 C1 C11 -153.6(2)
C9 Fe1 C1 C11 70.5(3)
C6 Fe1 C1 C11 -10.8(3)
C2 Fe1 C1 C11 -115.7(2)
C5 C1 C2 C3 0.5(2)
C11 C1 C2 C3 -175.00(17)
Fe1 C1 C2 C3 58.44(13)
C5 C1 C2 C17 175.28(17)
C11 C1 C2 C17 -0.3(3)
Fe1 C1 C2 C17 -126.81(18)
C5 C1 C2 Fe1 -57.91(13)
C11 C1 C2 Fe1 126.56(17)
C8 Fe1 C2 C1 173.3(3)
C7 Fe1 C2 C1 -143.0(3)
C4 Fe1 C2 C1 81.36(13)
C10 Fe1 C2 C1 -58.8(3)
C5 Fe1 C2 C1 37.52(12)
C3 Fe1 C2 C1 119.18(17)
C6 Fe1 C2 C1 -97.3(2)
C8 Fe1 C2 C3 54.1(3)
C7 Fe1 C2 C3 97.8(3)
C4 Fe1 C2 C3 -37.81(13)
C10 Fe1 C2 C3 -178.0(2)
C5 Fe1 C2 C3 -81.66(14)
C6 Fe1 C2 C3 143.5(2)
C1 Fe1 C2 C3 -119.18(17)
C8 Fe1 C2 C17 -70.5(3)
C7 Fe1 C2 C17 -26.8(3)
C4 Fe1 C2 C17 -162.5(2)
C10 Fe1 C2 C17 57.4(3)
C5 Fe1 C2 C17 153.7(2)
C3 Fe1 C2 C17 -124.7(2)
C6 Fe1 C2 C17 18.8(3)
C1 Fe1 C2 C17 116.2(2)
C1 C2 C3 C4 0.3(2)
C17 C2 C3 C4 -173.9(2)
Fe1 C2 C3 C4 59.72(15)
C1 C2 C3 Fe1 -59.37(13)
C17 C2 C3 Fe1 126.4(2)
C8 Fe1 C3 C4 94.5(3)
C7 Fe1 C3 C4 139.3(3)
C5 Fe1 C3 C4 -37.44(13)
C9 Fe1 C3 C4 58.3(2)
C6 Fe1 C3 C4 173.5(2)
C2 Fe1 C3 C4 -118.87(18)
C1 Fe1 C3 C4 -81.37(13)
C8 Fe1 C3 C2 -146.6(2)
C7 Fe1 C3 C2 -101.8(3)
C4 Fe1 C3 C2 118.87(18)
C5 Fe1 C3 C2 81.42(13)
C9 Fe1 C3 C2 177.2(2)
C6 Fe1 C3 C2 -67.6(3)
C1 Fe1 C3 C2 37.50(12)
C2 C3 C4 C5 -1.1(3)
Fe1 C3 C4 C5 59.36(16)
C2 C3 C4 Fe1 -60.45(14)
C8 Fe1 C4 C3 -99.9(2)
C7 Fe1 C4 C3 -66.2(3)
C10 Fe1 C4 C3 -172.51(19)
C5 Fe1 C4 C3 119.66(18)
C9 Fe1 C4 C3 -141.37(18)
C2 Fe1 C4 C3 38.00(12)
C1 Fe1 C4 C3 81.60(13)
C8 Fe1 C4 C5 140.4(2)
C7 Fe1 C4 C5 174.1(2)
C10 Fe1 C4 C5 67.8(2)
C3 Fe1 C4 C5 -119.66(18)
C9 Fe1 C4 C5 98.97(19)
C2 Fe1 C4 C5 -81.67(13)
C1 Fe1 C4 C5 -38.06(12)
C3 C4 C5 C1 1.4(3)
Fe1 C4 C5 C1 60.80(14)
C3 C4 C5 Fe1 -59.38(16)
C2 C1 C5 C4 -1.2(2)
C11 C1 C5 C4 173.88(19)
Fe1 C1 C5 C4 -59.91(15)
C2 C1 C5 Fe1 58.71(13)
C11 C1 C5 Fe1 -126.2(2)
C8 Fe1 C5 C4 -59.4(2)
C10 Fe1 C5 C4 -135.32(19)
C3 Fe1 C5 C4 37.41(13)
C9 Fe1 C5 C4 -95.21(19)
C6 Fe1 C5 C4 -168.6(2)
C2 Fe1 C5 C4 81.41(13)
C1 Fe1 C5 C4 118.62(18)
C8 Fe1 C5 C1 -178.0(2)
C4 Fe1 C5 C1 -118.62(18)
C10 Fe1 C5 C1 106.06(18)
C3 Fe1 C5 C1 -81.21(13)
C9 Fe1 C5 C1 146.17(18)
C6 Fe1 C5 C1 72.8(2)
C2 Fe1 C5 C1 -37.22(11)
C8 Fe1 C6 C10 -78.1(3)
C7 Fe1 C6 C10 -118.4(4)
C5 Fe1 C6 C10 55.8(3)
C3 Fe1 C6 C10 -170.7(2)
C9 Fe1 C6 C10 -35.0(3)
C2 Fe1 C6 C10 145.6(2)
C1 Fe1 C6 C10 99.8(3)
C8 Fe1 C6 C7 40.3(3)
C10 Fe1 C6 C7 118.4(4)
C5 Fe1 C6 C7 174.3(3)
C3 Fe1 C6 C7 -52.3(4)
C9 Fe1 C6 C7 83.4(3)
C2 Fe1 C6 C7 -96.0(3)
C1 Fe1 C6 C7 -141.8(3)
C10 C6 C7 C8 -0.3(4)
Fe1 C6 C7 C8 -60.7(2)
C10 C6 C7 Fe1 60.4(2)
C8 Fe1 C7 C6 -115.8(3)
C4 Fe1 C7 C6 -168.5(2)
C10 Fe1 C7 C6 -36.5(3)
C3 Fe1 C7 C6 150.9(2)
C9 Fe1 C7 C6 -77.6(3)
C2 Fe1 C7 C6 105.9(2)
C1 Fe1 C7 C6 66.0(3)
C4 Fe1 C7 C8 -52.7(3)
C10 Fe1 C7 C8 79.3(3)
C3 Fe1 C7 C8 -93.3(3)
C9 Fe1 C7 C8 38.1(3)
C6 Fe1 C7 C8 115.8(3)
C2 Fe1 C7 C8 -138.4(2)
C1 Fe1 C7 C8 -178.3(2)
C6 C7 C8 C9 -0.3(4)
Fe1 C7 C8 C9 -61.9(2)
C6 C7 C8 Fe1 61.6(2)
C7 Fe1 C8 C9 116.4(4)
C4 Fe1 C8 C9 -96.6(3)
C10 Fe1 C8 C9 35.4(3)
C5 Fe1 C8 C9 -60.5(3)
C3 Fe1 C8 C9 -139.5(3)
C6 Fe1 C8 C9 77.2(3)
C2 Fe1 C8 C9 -173.7(2)
C4 Fe1 C8 C7 147.0(3)
C10 Fe1 C8 C7 -81.0(3)
C5 Fe1 C8 C7 -176.9(2)
C3 Fe1 C8 C7 104.1(3)
C9 Fe1 C8 C7 -116.4(4)
C6 Fe1 C8 C7 -39.2(3)
C2 Fe1 C8 C7 69.9(3)
C7 C8 C9 C10 0.8(4)
Fe1 C8 C9 C10 -60.0(2)
C7 C8 C9 Fe1 60.8(2)
C8 Fe1 C9 C10 120.3(4)
C7 Fe1 C9 C10 80.0(3)
C4 Fe1 C9 C10 -143.1(2)
C5 Fe1 C9 C10 -100.3(3)
C3 Fe1 C9 C10 -178.7(2)
C6 Fe1 C9 C10 35.5(3)
C1 Fe1 C9 C10 -66.3(3)
C7 Fe1 C9 C8 -40.2(3)
C4 Fe1 C9 C8 96.6(3)
C10 Fe1 C9 C8 -120.3(4)
C5 Fe1 C9 C8 139.5(3)
C3 Fe1 C9 C8 61.1(4)
C6 Fe1 C9 C8 -84.8(3)
C1 Fe1 C9 C8 173.4(3)
C8 C9 C10 C6 -1.0(4)
Fe1 C9 C10 C6 -60.1(2)
C8 C9 C10 Fe1 59.1(2)
C7 C6 C10 C9 0.8(4)
Fe1 C6 C10 C9 60.2(2)
C7 C6 C10 Fe1 -59.4(2)
C8 Fe1 C10 C9 -37.1(3)
C7 Fe1 C10 C9 -83.0(3)
C4 Fe1 C10 C9 53.8(3)
C5 Fe1 C10 C9 94.1(3)
C6 Fe1 C10 C9 -121.7(4)
C2 Fe1 C10 C9 176.6(2)
C1 Fe1 C10 C9 138.4(2)
C8 Fe1 C10 C6 84.6(3)
C7 Fe1 C10 C6 38.7(3)
C4 Fe1 C10 C6 175.5(2)
C5 Fe1 C10 C6 -144.2(2)
C9 Fe1 C10 C6 121.7(4)
C2 Fe1 C10 C6 -61.7(3)
C1 Fe1 C10 C6 -99.9(3)
C2 C1 C11 C12 -101.7(3)
C5 C1 C11 C12 83.9(3)
Fe1 C1 C11 C12 -11.3(3)
C2 C1 C11 C16 74.5(2)
C5 C1 C11 C16 -99.9(2)
Fe1 C1 C11 C16 164.87(14)
C16 C11 C12 C13 -2.3(4)
C1 C11 C12 C13 174.0(3)
C11 C12 C13 C14 -0.9(5)
C12 C13 C14 C15 3.0(5)
C13 C14 C15 C16 -2.0(4)
C14 C15 C16 C11 -1.1(3)
C14 C15 C16 P1 168.7(2)
C12 C11 C16 C15 3.2(3)
C1 C11 C16 C15 -173.05(19)
C12 C11 C16 P1 -166.78(17)
C1 C11 C16 P1 16.9(2)
C25 P1 C16 C15 -112.85(19)
C19 P1 C16 C15 -2.1(2)
Pd1 P1 C16 C15 116.55(16)
C25 P1 C16 C11 56.97(16)
C19 P1 C16 C11 167.70(15)
Pd1 P1 C16 C11 -73.62(17)
C1 C2 C17 C18 131.9(2)
C3 C2 C17 C18 -54.6(3)
Fe1 C2 C17 C18 40.9(3)
C1 C2 C17 P2 -99.62(18)
C3 C2 C17 P2 73.9(2)
Fe1 C2 C17 P2 169.31(11)
C37 P2 C17 C2 -103.17(15)
C31 P2 C17 C2 145.36(14)
Pd1 P2 C17 C2 25.34(16)
C37 P2 C17 C18 26.48(19)
C31 P2 C17 C18 -84.99(19)
Pd1 P2 C17 C18 154.99(15)
C25 P1 C19 C24 -9.4(2)
C16 P1 C19 C24 -113.91(18)
Pd1 P1 C19 C24 113.19(18)
C25 P1 C19 C20 174.81(18)
C16 P1 C19 C20 70.27(19)
Pd1 P1 C19 C20 -62.64(18)
C24 C19 C20 C21 1.8(4)
P1 C19 C20 C21 177.8(2)
C19 C20 C21 C22 -0.7(4)
C20 C21 C22 C23 -1.5(4)
C21 C22 C23 C24 2.6(4)
C20 C19 C24 C23 -0.8(3)
P1 C19 C24 C23 -176.57(19)
C22 C23 C24 C19 -1.4(4)
C19 P1 C25 C30 118.00(19)
C16 P1 C25 C30 -134.08(18)
Pd1 P1 C25 C30 3.0(2)
C19 P1 C25 C26 -68.95(18)
C16 P1 C25 C26 38.97(19)
Pd1 P1 C25 C26 176.01(15)
C30 C25 C26 C27 0.7(3)
P1 C25 C26 C27 -172.5(2)
C25 C26 C27 C28 0.2(4)
C26 C27 C28 C29 -1.2(5)
C27 C28 C29 C30 1.5(5)
C28 C29 C30 C25 -0.6(4)
C26 C25 C30 C29 -0.4(3)
P1 C25 C30 C29 172.55(19)
C37 P2 C31 C36 -124.2(2)
C17 P2 C31 C36 -15.7(2)
Pd1 P2 C31 C36 113.7(2)
C37 P2 C31 C32 63.1(2)
C17 P2 C31 C32 171.6(2)
Pd1 P2 C31 C32 -59.0(2)
C36 C31 C32 C33 -0.3(5)
P2 C31 C32 C33 172.7(3)
C31 C32 C33 C34 0.7(7)
C32 C33 C34 C35 -1.0(7)
C33 C34 C35 C36 1.1(6)
C32 C31 C36 C35 0.4(4)
P2 C31 C36 C35 -172.1(2)
C34 C35 C36 C31 -0.8(5)
C31 P2 C37 C38 -165.39(19)
C17 P2 C37 C38 82.1(2)
Pd1 P2 C37 C38 -49.8(2)
C31 P2 C37 C42 20.1(2)
C17 P2 C37 C42 -92.4(2)
Pd1 P2 C37 C42 135.64(19)
C42 C37 C38 C39 0.6(4)
P2 C37 C38 C39 -174.0(2)
C37 C38 C39 C40 -0.1(4)
C38 C39 C40 C41 -0.5(5)
C39 C40 C41 C42 0.7(6)
C40 C41 C42 C37 -0.2(6)
C38 C37 C42 C41 -0.5(4)
P2 C37 C42 C41 174.0(3)
